data_4000808
loop_
_publ_author_name
'Ruiz-Fuertes, J.'
'Friedrich, A.'
'Pellicer-Porres, J.'
'Errandonea, D.'
'Segura, A.'
'Morgenroth, W.'
'Hauss\"uhl, E.'
'Tu, C.-Y.'
'Polian, A.'

_publ_section_title
;
 Structure Solution of the High-Pressure Phase of CuWO4and Evolution of
 the Jahn--Teller Distortion
;
_journal_issue 18
_journal_name_full 'Chemistry of Materials'
_journal_page_first 4220
_journal_paper_doi 10.1021/cm201592h
_journal_volume 23
_journal_year 2011
_chemical_formula_sum 'Cu O4 W'
_chemical_formula_weight 311.39
_chemical_name_systematic
; 
 ? 
;
_space_group_IT_number 2
_symmetry_space_group_name_Hall '-P 1'
_symmetry_space_group_name_H-M 'P -1'
_atom_sites_solution_hydrogens geom
_atom_sites_solution_primary direct
_atom_sites_solution_secondary difmap
_audit_creation_method SHELXL-97
_cell_angle_alpha 91.64(3)
_cell_angle_beta 92.39(3)
_cell_angle_gamma 82.93(3)
_cell_formula_units_Z 2
_cell_length_a 4.6950(10)
_cell_length_b 5.8320(10)
_cell_length_c 4.8760(10)
_cell_measurement_temperature 293(2)
_cell_volume 132.34(5)
_computing_structure_refinement 'SHELXL-97 (Sheldrick, 1997)'
_computing_structure_solution 'SHELXS-97 (Sheldrick, 1990)'
_diffrn_ambient_temperature 293(2)
_diffrn_measured_fraction_theta_full 0.885
_diffrn_measured_fraction_theta_max 0.885
_diffrn_radiation_monochromator graphite
_diffrn_radiation_source 'fine-focus sealed tube'
_diffrn_radiation_type MoK\a
_diffrn_radiation_wavelength 0.71073
_diffrn_reflns_av_R_equivalents 0.0363
_diffrn_reflns_av_sigmaI/netI 0.0293
_diffrn_reflns_limit_h_max 6
_diffrn_reflns_limit_h_min -6
_diffrn_reflns_limit_k_max 7
_diffrn_reflns_limit_k_min -7
_diffrn_reflns_limit_l_max 6
_diffrn_reflns_limit_l_min -6
_diffrn_reflns_number 1769
_diffrn_reflns_theta_full 28.86
_diffrn_reflns_theta_max 28.86
_diffrn_reflns_theta_min 4.38
_exptl_absorpt_coefficient_mu 51.245
_exptl_crystal_density_diffrn 7.814
_exptl_crystal_density_method 'not measured'
_exptl_crystal_F_000 270
_refine_diff_density_max 3.149
_refine_diff_density_min -2.735
_refine_diff_density_rms 0.639
_refine_ls_extinction_coef 0.029(3)
_refine_ls_extinction_expression Fc^*^=kFc[1+0.001xFc^2^\l^3^/sin(2\q)]^-1/4^
_refine_ls_extinction_method SHELXL
_refine_ls_goodness_of_fit_ref 1.008
_refine_ls_hydrogen_treatment mixed
_refine_ls_matrix_type full
_refine_ls_number_parameters 36
_refine_ls_number_reflns 617
_refine_ls_number_restraints 0
_refine_ls_restrained_S_all 1.008
_refine_ls_R_factor_all 0.0351
_refine_ls_R_factor_gt 0.0342
_refine_ls_shift/su_max 0.000
_refine_ls_shift/su_mean 0.000
_refine_ls_structure_factor_coef Fsqd
_refine_ls_weighting_details 'calc w=1/[\s^2^(Fo^2^)+(0.0599P)^2^+9.6137P] where P=(Fo^2^+2Fc^2^)/3'
_refine_ls_weighting_scheme calc
_refine_ls_wR_factor_gt 0.0923
_refine_ls_wR_factor_ref 0.0932
_reflns_number_gt 601
_reflns_number_total 617
_reflns_threshold_expression >2sigma(I)
_cod_data_source_file cm201592h_si_003.cif
_cod_data_source_block cuwo100k
_cod_depositor_comments 'Adding full bibliography for 4000806--4000809.cif.'
_cod_database_code 4000808

loop_
_symmetry_equiv_pos_as_xyz
'x, y, z'
'-x, -y, -z'

loop_
_atom_site_label
_atom_site_type_symbol
_atom_site_fract_x
_atom_site_fract_y
_atom_site_fract_z
_atom_site_U_iso_or_equiv
_atom_site_adp_type
_atom_site_occupancy
_atom_site_symmetry_multiplicity
_atom_site_calc_flag
W1 W 0.02109(10) 0.17346(8) 0.25401(9) 0.0029(3) Uani 1 1 d
Cu1 Cu 0.4956(3) 0.6596(3) 0.2456(3) 0.0037(4) Uani 1 1 d
O1 O 0.251(2) 0.3543(17) 0.426(2) 0.0058(18) Uiso 1 1 d
O2 O 0.217(2) 0.8825(17) 0.430(2) 0.0068(18) Uiso 1 1 d
O3 O 0.734(2) 0.3803(16) 0.096(2) 0.0058(17) Uiso 1 1 d
Q1 O 0.783(2) 0.9075(17) 0.053(2) 0.0071(18) Uiso 1 1 d

loop_
_atom_site_aniso_label
_atom_site_aniso_U_11
_atom_site_aniso_U_22
_atom_site_aniso_U_33
_atom_site_aniso_U_23
_atom_site_aniso_U_13
_atom_site_aniso_U_12
W1 0.0029(3) 0.0017(4) 0.0036(4) 0.00009(19) -0.00033(19) 0.00165(19)
Cu1 0.0040(7) 0.0028(8) 0.0032(8) -0.0006(6) -0.0009(6) 0.0031(6)

loop_
_atom_type_symbol
_atom_type_description
_atom_type_scat_dispersion_real
_atom_type_scat_dispersion_imag
_atom_type_scat_source
O O 0.0106 0.0060 'International Tables Vol C Tables 4.2.6.8 and 6.1.1.4'
Cu Cu 0.3201 1.2651 'International Tables Vol C Tables 4.2.6.8 and 6.1.1.4'
W W -0.8490 6.8722 'International Tables Vol C Tables 4.2.6.8 and 6.1.1.4'

loop_
_geom_angle_atom_site_label_1
_geom_angle_atom_site_label_2
_geom_angle_atom_site_label_3
_geom_angle
_geom_angle_site_symmetry_1
_geom_angle_site_symmetry_3
O1 W1 Q1 101.0(5) . 2_665
O1 W1 O3 103.6(5) . 1_455
Q1 W1 O3 97.7(4) 2_665 1_455
O1 W1 O2 98.4(4) . 2_566
Q1 W1 O2 154.8(4) 2_665 2_566
O3 W1 O2 93.0(4) 1_455 2_566
O1 W1 O2 93.8(4) . 1_545
Q1 W1 O2 88.8(4) 2_665 1_545
O3 W1 O2 159.8(4) 1_455 1_545
O2 W1 O2 74.0(4) 2_566 1_545
O1 W1 Q1 171.8(4) . 1_445
Q1 W1 Q1 76.2(4) 2_665 1_445
O3 W1 Q1 84.5(4) 1_455 1_445
O2 W1 Q1 82.3(4) 2_566 1_445
O2 W1 Q1 78.5(4) 1_545 1_445
O1 W1 W1 142.9(3) . 2
Q1 W1 W1 42.5(3) 2_665 2
O3 W1 W1 90.6(3) 1_455 2
O2 W1 W1 115.1(3) 2_566 2
O2 W1 W1 81.4(3) 1_545 2
Q1 W1 W1 33.7(3) 1_445 2
O1 W1 W1 97.6(3) . 2_556
Q1 W1 W1 123.3(3) 2_665 2_556
O3 W1 W1 128.7(3) 1_455 2_556
O2 W1 W1 37.3(3) 2_566 2_556
O2 W1 W1 36.7(3) 1_545 2_556
Q1 W1 W1 78.0(3) 1_445 2_556
W1 W1 W1 99.71(3) 2 2_556
O2 Cu1 O1 90.4(4) . 2_666
O2 Cu1 O3 97.6(4) . 2_665
O1 Cu1 O3 170.5(4) 2_666 2_665
O2 Cu1 O3 167.2(4) . .
O1 Cu1 O3 88.9(4) 2_666 .
O3 Cu1 O3 82.1(4) 2_665 .
O2 Cu1 Q1 100.8(4) . .
O1 Cu1 Q1 89.1(4) 2_666 .
O3 Cu1 Q1 94.3(4) 2_665 .
O3 Cu1 Q1 92.0(4) . .
O2 Cu1 O1 87.7(4) . .
O1 Cu1 O1 89.3(4) 2_666 .
O3 Cu1 O1 85.9(3) 2_665 .
O3 Cu1 O1 79.5(4) . .
Q1 Cu1 O1 171.3(3) . .
O2 Cu1 Cu1 137.6(3) . 2_665
O1 Cu1 Cu1 129.5(3) 2_666 2_665
O3 Cu1 Cu1 41.4(3) 2_665 2_665
O3 Cu1 Cu1 40.7(3) . 2_665
Q1 Cu1 Cu1 94.1(3) . 2_665
O1 Cu1 Cu1 80.3(2) . 2_665
W1 O1 Cu1 136.9(6) . 2_666
W1 O1 Cu1 129.6(5) . .
Cu1 O1 Cu1 90.7(4) 2_666 .
Cu1 O2 W1 127.5(5) . 2_566
Cu1 O2 W1 123.5(5) . 1_565
W1 O2 W1 106.0(4) 2_566 1_565
W1 O3 Cu1 128.3(5) 1_655 2_665
W1 O3 Cu1 132.2(5) 1_655 .
Cu1 O3 Cu1 97.9(4) 2_665 .
W1 Q1 W1 103.8(4) 2_665 1_665
W1 Q1 Cu1 121.7(5) 2_665 .
W1 Q1 Cu1 129.5(5) 1_665 .

loop_
_geom_bond_atom_site_label_1
_geom_bond_atom_site_label_2
_geom_bond_distance
_geom_bond_site_symmetry_2
W1 O1 1.770(9) .
W1 Q1 1.810(10) 2_665
W1 O3 1.854(10) 1_455
W1 O2 1.996(10) 2_566
W1 O2 2.025(10) 1_545
W1 Q1 2.206(10) 1_445
W1 W1 3.1685(13) 2
W1 W1 3.2099(13) 2_556
Cu1 O2 1.956(10) .
Cu1 O1 1.952(10) 2_666
Cu1 O3 1.968(10) 2_665
Cu1 O3 1.998(10) .
Cu1 Q1 2.336(10) .
Cu1 O1 2.437(10) .
Cu1 Cu1 2.990(3) 2_665
O1 Cu1 1.952(10) 2_666
O2 W1 1.996(10) 2_566
O2 W1 2.025(10) 1_565
O3 W1 1.854(10) 1_655
O3 Cu1 1.968(10) 2_665
Q1 W1 1.810(10) 2_665
Q1 W1 2.206(10) 1_665
